data_4101968
loop_
_publ_author_name
'Elodie Salager'
'Graeme M. Day'
'Robin S. Stein'
'Chris J. Pickard'
'B\'en\'edicte Elena'
'Lyndon Emsley'

_publ_section_title
;
 Powder Crystallography by Combined Crystal Structure Prediction and
 High-Resolution 1H Solid-State NMR Spectroscopy
;
_journal_name_full 'Journal of the American Chemical Society'
_journal_page_first 2564
_journal_page_last 2566
_journal_paper_doi 10.1021/ja909449k
_journal_volume 132
_journal_year 2010
_chemical_formula_sum 'C10 H14 O'
_space_group_IT_number 14
_symmetry_space_group_name_Hall '-P 2yab'
_symmetry_space_group_name_H-M 'P 1 21/a 1'
_cell_angle_alpha 90.000000
_cell_angle_beta 68.225601
_cell_angle_gamma 90.000000
_cell_formula_units_Z 4
_cell_length_a 19.952500
_cell_length_b 4.535100
_cell_length_c 11.056500
_cell_volume 929.083
_cod_data_source_file ja909449k_si_002_20.cif
_cod_data_source_block spacegroup_14_frame_10
_cod_depositor_comments
;
 Removing duplicate loop entries from the _atom_type loop.

 Antanas Vaitkus,
 2018-07-07
;
_cod_database_code 4101968

loop_
_symmetry_equiv_pos_site_id
_symmetry_equiv_pos_as_xyz
1 x,y,z
2 1/2-x,1/2+y,-z
3 -x,-y,-z
4 1/2+x,1/2-y,z

loop_
_atom_site_label
_atom_site_type_symbol
_atom_site_fract_x
_atom_site_fract_y
_atom_site_fract_z
C1 C 0.648615 0.505931 0.260978
C2 C 0.654908 0.445891 0.132626
C3 C 0.588562 0.389181 0.359701
C4 C 0.603498 0.279396 0.106030
C5 C 0.536893 0.221230 0.333925
C6 C 0.543578 0.164010 0.206329
C7 C 0.706402 0.684960 0.286330
C8 C 0.776682 0.505678 0.247681
C9 C 0.683931 0.775398 0.429734
C10 C 0.488088 -0.017791 0.177682
O1 O 0.711962 0.536455 0.024409
H1 H 0.726591 0.730247 0.040603
H2 H 0.581337 0.430614 0.460196
H3 H 0.610264 0.238880 0.005237
H4 H 0.490987 0.135461 0.414141
H5 H 0.716751 0.886391 0.227949
H6 H 0.796683 0.436889 0.145925
H7 H 0.818587 0.638067 0.263170
H8 H 0.768068 0.308241 0.308310
H9 H 0.634358 0.905614 0.463491
H10 H 0.726357 0.906537 0.443853
H11 H 0.675402 0.581600 0.492423
H12 H 0.457530 -0.156445 0.260343
H13 H 0.449729 0.123005 0.155316
H14 H 0.513252 -0.161989 0.093724

loop_
_atom_type_symbol
_atom_type_radius_bond
C 0.680000
O 0.680000
H 0.230000
